data_4501576
loop_
_publ_author_name
'Hulvey, Zeric'
'Furman, Joshua D.'
'Turner, Sara A.'
'Tang, Min'
'Cheetham, Anthony K.'

_publ_section_title
;
 Dimensionality Trends in Metal&#x2212;Organic Frameworks Containing
 Perfluorinated or Nonfluorinated Benzenedicarboxylates
;
_journal_issue 5
_journal_name_full 'Crystal Growth &amp; Design'
_journal_page_first 2041
_journal_paper_doi 10.1021/cg100121n
_journal_volume 10
_journal_year 2010
_chemical_formula_sum 'C68 H54 Cu4 N6 O17'
_chemical_formula_weight 1481.33
_chemical_name_common Copper-bipyridylethane-isophthalate
_chemical_name_systematic
; 
 ? 
;
_space_group_IT_number 144
_symmetry_cell_setting trigonal
_symmetry_space_group_name_Hall 'P 31'
_symmetry_space_group_name_H-M 'P 31'
_atom_sites_solution_hydrogens geom
_atom_sites_solution_primary direct
_atom_sites_solution_secondary difmap
_audit_creation_method SHELXL-97
_cell_angle_alpha 90.00
_cell_angle_beta 90.00
_cell_angle_gamma 120.00
_cell_formula_units_Z 3
_cell_length_a 11.109(16)
_cell_length_b 11.109(16)
_cell_length_c 46.95(9)
_cell_measurement_temperature 293(2)
_cell_volume 5018(14)
_computing_cell_refinement 'Bruker XSCANS'
_computing_data_collection 'Bruker XSCANS'
_computing_data_reduction 'Bruker SHELXTL'
_computing_molecular_graphics 'Bruker SHELXTL'
_computing_publication_material 'Bruker SHELXTL'
_computing_structure_refinement 'SHELXL-97 (Sheldrick, 1997)'
_computing_structure_solution 'SHELXS-97 (Sheldrick, 1990)'
_diffrn_ambient_temperature 293(2)
_diffrn_measured_fraction_theta_full 0.982
_diffrn_measured_fraction_theta_max 0.982
_diffrn_measurement_device_type 'Area Detector CCD'
_diffrn_measurement_method 'Phi and Omega Scans'
_diffrn_radiation_monochromator graphite
_diffrn_radiation_source 'fine-focus sealed tube'
_diffrn_radiation_type MoK\a
_diffrn_radiation_wavelength 0.71073
_diffrn_reflns_av_R_equivalents 0.1251
_diffrn_reflns_av_sigmaI/netI 0.1356
_diffrn_reflns_limit_h_max 13
_diffrn_reflns_limit_h_min -13
_diffrn_reflns_limit_k_max 13
_diffrn_reflns_limit_k_min -13
_diffrn_reflns_limit_l_max 46
_diffrn_reflns_limit_l_min -56
_diffrn_reflns_number 43304
_diffrn_reflns_theta_full 25.34
_diffrn_reflns_theta_max 25.34
_diffrn_reflns_theta_min 2.16
_exptl_absorpt_coefficient_mu 1.328
_exptl_absorpt_correction_T_max 0.923
_exptl_absorpt_correction_T_min 0.276
_exptl_absorpt_correction_type multi-scan
_exptl_absorpt_process_details SADABS
_exptl_crystal_colour blue
_exptl_crystal_density_diffrn 1.471
_exptl_crystal_density_method 'not measured'
_exptl_crystal_description plate
_exptl_crystal_F_000 2268
_exptl_crystal_size_max 0.9
_exptl_crystal_size_mid 0.4
_exptl_crystal_size_min 0.06
_refine_diff_density_max 0.946
_refine_diff_density_min -0.504
_refine_diff_density_rms 0.120
_refine_ls_abs_structure_details 'Flack H D (1983), Acta Cryst. A39, 876-881'
_refine_ls_abs_structure_Flack 0.10(3)
_refine_ls_extinction_method none
_refine_ls_goodness_of_fit_ref 1.077
_refine_ls_hydrogen_treatment mixed
_refine_ls_matrix_type full
_refine_ls_number_parameters 846
_refine_ls_number_reflns 11163
_refine_ls_number_restraints 4
_refine_ls_restrained_S_all 1.077
_refine_ls_R_factor_all 0.1674
_refine_ls_R_factor_gt 0.1033
_refine_ls_shift/su_max 0.024
_refine_ls_shift/su_mean 0.003
_refine_ls_structure_factor_coef Fsqd
_refine_ls_weighting_details 'calc w=1/[\s^2^(Fo^2^)+(0.0899P)^2^+19.8441P] where P=(Fo^2^+2Fc^2^)/3'
_refine_ls_weighting_scheme calc
_refine_ls_wR_factor_gt 0.2149
_refine_ls_wR_factor_ref 0.2467
_reflns_number_gt 6395
_reflns_number_total 11163
_reflns_threshold_expression >2sigma(I)
_cod_data_source_file cg100121n_si_002.cif
_cod_data_source_block compound_9
_cod_depositor_comments
;
The following automatic conversions were performed:

'_symmetry_cell_setting' value 'Trigonal' changed to 'trigonal'
according to /home/saulius/struct/CIF-dictionaries/cif_core.dic
dictionary named 'cif_core.dic' version 2.4.2 from 2011-04-26.

Automatic conversion script
Id: cif_fix_values 1715 2011-07-08 13:25:40Z adriana 
;
_cod_original_sg_symbol_H-M P3(1)
_cod_database_code 4501576

loop_
_symmetry_equiv_pos_as_xyz
'x, y, z'
'-y, x-y, z+1/3'
'-x+y, -x, z+2/3'

loop_
_atom_site_label
_atom_site_type_symbol
_atom_site_fract_x
_atom_site_fract_y
_atom_site_fract_z
_atom_site_U_iso_or_equiv
_atom_site_adp_type
_atom_site_occupancy
_atom_site_symmetry_multiplicity
_atom_site_calc_flag
_atom_site_refinement_flags
_atom_site_disorder_group
C1 C 0.9649(16) 0.2778(17) 0.3384(4) 0.055(4) Uani 1 1 d . .
C2 C 0.9372(15) 0.2120(14) 0.3641(3) 0.043(4) Uani 1 1 d . .
H2 H 0.8473 0.1694 0.3713 0.051 Uiso 1 1 calc R .
C3 C 1.0412(15) 0.2076(16) 0.3797(3) 0.046(4) Uani 1 1 d . .
C4 C 1.1748(19) 0.274(2) 0.3677(4) 0.070(5) Uani 1 1 d . .
H4 H 1.2482 0.2782 0.3780 0.084 Uiso 1 1 calc R .
C5 C 1.200(2) 0.334(2) 0.3411(4) 0.075(6) Uani 1 1 d . .
H5 H 1.2889 0.3727 0.3334 0.091 Uiso 1 1 calc R .
C6 C 1.0958(17) 0.3359(18) 0.3257(3) 0.056(4) Uani 1 1 d . .
H6 H 1.1120 0.3748 0.3076 0.068 Uiso 1 1 calc R .
C7 C 0.8502(18) 0.2855(17) 0.3230(3) 0.051(4) Uani 1 1 d . .
C8 C 1.0145(19) 0.1363(17) 0.4083(4) 0.053(4) Uani 1 1 d . .
C36 C 0.3045(19) -0.2085(16) 0.3288(4) 0.067(5) Uani 1 1 d . .
H36 H 0.3115 -0.2884 0.3287 0.080 Uiso 1 1 calc R .
C33 C 0.2976(17) 0.0293(18) 0.3262(4) 0.070(5) Uani 1 1 d . .
H33 H 0.2929 0.1103 0.3245 0.083 Uiso 1 1 calc R .
C9 C 0.7221(17) 0.0361(17) 0.2405(3) 0.055(4) Uani 1 1 d . .
C37 C 0.4185(18) -0.0812(19) 0.3238(4) 0.062(5) Uani 1 1 d . .
H37 H 0.5031 -0.0776 0.3211 0.074 Uiso 1 1 calc R .
C10 C 0.6655(19) -0.0953(17) 0.2520(4) 0.064(5) Uani 1 1 d . .
H10 H 0.6271 -0.1124 0.2702 0.077 Uiso 1 1 calc R .
C26 C 0.6186(16) 0.7142(18) 0.3744(4) 0.055(4) Uani 1 1 d . .
C11 C 0.665(2) -0.200(2) 0.2370(4) 0.078(6) Uani 1 1 d . .
H11 H 0.6225 -0.2896 0.2447 0.093 Uiso 1 1 calc R .
C21 C 0.2875(15) 0.3800(16) 0.2045(4) 0.051(4) Uani 1 1 d . .
C12 C 0.728(2) -0.1766(19) 0.2105(4) 0.067(5) Uani 1 1 d . .
H12 H 0.7288 -0.2490 0.2007 0.081 Uiso 1 1 calc R .
C13 C 0.7903(17) -0.0440(15) 0.1986(3) 0.049(4) Uani 1 1 d . .
C25 C 0.6199(16) 0.6043(17) 0.3601(4) 0.054(4) Uani 1 1 d . .
H25 H 0.5818 0.5171 0.3685 0.065 Uiso 1 1 calc R .
C14 C 0.7900(15) 0.0598(15) 0.2142(3) 0.047(4) Uani 1 1 d . .
H14 H 0.8371 0.1500 0.2071 0.056 Uiso 1 1 calc R .
C15 C 0.8643(16) -0.017(2) 0.1705(3) 0.055(4) Uani 1 1 d . .
C30 C 0.6788(17) 0.6268(18) 0.3330(3) 0.053(4) Uani 1 1 d . .
C16 C 0.7136(17) 0.1477(19) 0.2556(3) 0.052(4) Uani 1 1 d . .
C29 C 0.7350(19) 0.7540(18) 0.3200(4) 0.066(5) Uani 1 1 d . .
H29 H 0.7723 0.7666 0.3018 0.079 Uiso 1 1 calc R .
C17 C 0.3755(17) 0.3220(16) 0.2450(3) 0.046(4) Uani 1 1 d . .
C18 C 0.2474(17) 0.2647(18) 0.2587(4) 0.061(5) Uani 1 1 d . .
H18 H 0.2343 0.2242 0.2766 0.073 Uiso 1 1 calc R .
C57 C 0.2568(15) 0.5524(14) 0.4398(3) 0.048(4) Uani 1 1 d . .
H57 H 0.3040 0.5223 0.4281 0.058 Uiso 1 1 calc R .
C58 C 0.1114(16) 0.4785(15) 0.4396(4) 0.053(4) Uani 1 1 d . .
H58 H 0.0654 0.3999 0.4282 0.064 Uiso 1 1 calc R .
C19 C 0.142(2) 0.2694(19) 0.2451(4) 0.070(5) Uani 1 1 d . .
H19 H 0.0569 0.2354 0.2542 0.084 Uiso 1 1 calc R .
C56 C 1.2019(17) 0.7975(17) 0.1760(3) 0.050(4) Uani 1 1 d . .
H56 H 1.2028 0.7183 0.1821 0.060 Uiso 1 1 calc R .
C20 C 0.161(2) 0.326(2) 0.2170(4) 0.071(5) Uani 1 1 d . .
H20 H 0.0873 0.3261 0.2075 0.085 Uiso 1 1 calc R .
C22 C 0.3918(16) 0.3781(15) 0.2185(3) 0.052(4) Uani 1 1 d . .
H22 H 0.4785 0.4165 0.2098 0.062 Uiso 1 1 calc R .
C61 C 0.2570(14) 0.7050(15) 0.4725(3) 0.048(4) Uani 1 1 d . .
H61 H 0.3032 0.7827 0.4841 0.058 Uiso 1 1 calc R .
C60 C 0.1117(16) 0.6317(17) 0.4721(3) 0.051(4) Uani 1 1 d . .
H60 H 0.0647 0.6622 0.4838 0.062 Uiso 1 1 calc R .
C32 C 0.6841(15) 0.5046(16) 0.3173(4) 0.050(4) Uani 1 1 d . .
C24 C 0.5000(16) 0.3197(17) 0.2606(3) 0.046(4) Uani 1 1 d . .
C23 C 0.3078(18) 0.4342(15) 0.1738(4) 0.059(5) Uani 1 1 d . .
C46 C 1.2083(15) 0.6976(18) 0.2499(4) 0.059(5) Uani 1 1 d . .
H46 H 1.2886 0.6912 0.2498 0.071 Uiso 1 1 calc R .
C34 C 0.173(2) -0.096(2) 0.3323(4) 0.071(5) Uani 1 1 d . .
H34 H 0.0907 -0.0955 0.3350 0.086 Uiso 1 1 calc R .
C52 C 1.3007(17) 0.9288(19) 0.1856(4) 0.057(4) Uani 1 1 d . .
C31 C 0.5674(17) 0.693(2) 0.4051(4) 0.063(5) Uani 1 1 d . .
C28 C 0.7356(19) 0.8625(18) 0.3340(4) 0.073(6) Uani 1 1 d . .
H28 H 0.7759 0.9502 0.3257 0.088 Uiso 1 1 calc R .
C47 C 1.2148(16) 0.8246(16) 0.2454(3) 0.052(4) Uani 1 1 d . .
C54 C 1.191(2) 1.015(2) 0.1573(4) 0.076(6) Uani 1 1 d . .
H54 H 1.1890 1.0933 0.1512 0.091 Uiso 1 1 calc R .
C45 C 1.0811(18) 0.5824(18) 0.2544(4) 0.059(5) Uani 1 1 d . .
H45 H 1.0783 0.4980 0.2568 0.071 Uiso 1 1 calc R .
C42 C -0.019(2) -0.1923(19) 0.4207(4) 0.072(5) Uani 1 1 d . .
H42 H -0.0974 -0.1887 0.4265 0.086 Uiso 1 1 calc R .
C53 C 1.2926(18) 1.0377(19) 0.1757(4) 0.060(5) Uani 1 1 d . .
H53 H 1.3562 1.1276 0.1815 0.072 Uiso 1 1 calc R .
C59 C 0.0358(14) 0.5184(19) 0.4556(4) 0.062(5) Uani 1 1 d . .
C49 C 0.9705(16) 0.7012(18) 0.2522(4) 0.067(5) Uani 1 1 d . .
H49 H 0.8899 0.7064 0.2543 0.080 Uiso 1 1 calc R .
C51 C 1.4037(19) 0.943(2) 0.2091(4) 0.091(7) Uani 1 1 d . .
H51A H 1.4178 0.8640 0.2085 0.110 Uiso 1 1 calc R .
H51B H 1.4926 1.0265 0.2058 0.110 Uiso 1 1 calc R .
C43 C 0.2113(17) -0.1079(18) 0.4208(3) 0.056(4) Uani 1 1 d . .
H43 H 0.3001 -0.0448 0.4272 0.067 Uiso 1 1 calc R .
C55 C 1.1049(19) 0.7884(19) 0.1576(3) 0.063(5) Uani 1 1 d . .
H55 H 1.0383 0.6998 0.1517 0.076 Uiso 1 1 calc R .
C38 C 0.048(2) -0.3496(17) 0.3402(4) 0.080(6) Uani 1 1 d . .
H38A H 0.0369 -0.4171 0.3258 0.097 Uiso 1 1 calc R .
H38B H -0.0319 -0.3369 0.3393 0.097 Uiso 1 1 calc R .
C44 C 0.1985(19) -0.2054(19) 0.4019(3) 0.059(5) Uani 1 1 d . .
H44 H 0.2770 -0.2059 0.3953 0.071 Uiso 1 1 calc R .
C39 C 0.055(2) -0.4060(19) 0.3700(4) 0.088(7) Uani 1 1 d . .
H39A H -0.0288 -0.4943 0.3733 0.105 Uiso 1 1 calc R .
H39B H 0.1338 -0.4211 0.3708 0.105 Uiso 1 1 calc R .
C40 C 0.0698(19) -0.3030(17) 0.3928(4) 0.062(5) Uani 1 1 d . .
C35 C 0.1753(16) -0.2161(16) 0.3340(3) 0.052(4) Uani 1 1 d . .
C27 C 0.674(2) 0.839(2) 0.3615(4) 0.073(5) Uani 1 1 d . .
H27 H 0.6713 0.9121 0.3707 0.087 Uiso 1 1 calc R .
C41 C -0.0389(18) -0.2941(18) 0.4026(4) 0.056(4) Uani 1 1 d . .
H41 H -0.1284 -0.3588 0.3968 0.068 Uiso 1 1 calc R .
C48 C 1.093(2) 0.823(2) 0.2454(4) 0.071(5) Uani 1 1 d . .
H48 H 1.0901 0.9033 0.2410 0.085 Uiso 1 1 calc R .
C50 C 1.3491(18) 0.952(2) 0.2379(4) 0.080(6) Uani 1 1 d . .
H50A H 1.4179 0.9663 0.2523 0.095 Uiso 1 1 calc R .
H50B H 1.3358 1.0319 0.2383 0.095 Uiso 1 1 calc R .
N1 N 0.4176(13) 0.0380(13) 0.3227(3) 0.046(3) Uani 1 1 d . .
N2 N 0.1043(14) -0.0955(13) 0.4309(3) 0.045(3) Uani 1 1 d . .
N3 N 0.9610(14) 0.5815(12) 0.2557(3) 0.046(3) Uani 1 1 d . .
N4 N 1.0953(14) 0.8957(15) 0.1469(3) 0.052(3) Uani 1 1 d . .
N5 N 0.3318(14) 0.6654(13) 0.4563(3) 0.055(3) Uani 1 1 d . .
O1 O 0.6195(13) 0.3891(13) 0.3289(2) 0.062(3) Uani 1 1 d . .
O2 O 0.8855(12) 0.3647(10) 0.3020(2) 0.055(3) Uani 1 1 d . .
O3 O 0.7292(11) 0.2112(10) 0.3312(2) 0.049(3) Uani 1 1 d . .
O4 O 0.7525(12) 0.5379(12) 0.2952(2) 0.065(3) Uani 1 1 d . .
O5 O 0.7906(11) 0.2724(11) 0.2472(2) 0.053(3) Uani 1 1 d . .
O6 O 0.6337(11) 0.1139(12) 0.2767(2) 0.060(3) Uani 1 1 d . .
O7 O 0.6109(12) 0.3816(13) 0.2492(2) 0.063(3) Uani 1 1 d . .
O8 O 0.4625(12) 0.2479(12) 0.2830(2) 0.063(3) Uani 1 1 d . .
O9 O 0.4084(14) 0.4516(17) 0.1606(3) 0.095(5) Uani 1 1 d . .
O10 O 0.2107(11) 0.4552(10) 0.1637(2) 0.053(3) Uani 1 1 d . .
O11 O 0.5448(10) 0.7891(11) 0.4151(2) 0.053(3) Uani 1 1 d . .
O12 O 0.5490(17) 0.5936(15) 0.4181(3) 0.101(5) Uani 1 1 d . .
O13 O 1.1274(11) 0.1605(11) 0.4214(2) 0.059(3) Uani 1 1 d . .
O14 O 0.8999(13) 0.0680(12) 0.4172(2) 0.065(3) Uani 1 1 d . .
O15 O 0.9320(12) 0.1008(13) 0.1613(2) 0.064(3) Uani 1 1 d . .
O16 O 0.8394(11) -0.1293(11) 0.1569(2) 0.061(3) Uani 1 1 d . .
O17 O 0.7384(10) 0.8685(14) 0.4555(3) 0.069(3) Uani 1 1 d D .
H17A H 0.795(14) 0.949(10) 0.448(3) 0.083 Uiso 1 1 d D .
H17B H 0.807(12) 0.876(17) 0.466(3) 0.083 Uiso 1 1 d D .
Cu1 Cu 0.5886(2) 0.22084(19) 0.30786(4) 0.0477(5) Uani 1 1 d . .
Cu2 Cu 0.77912(19) 0.4112(2) 0.27082(4) 0.0482(5) Uani 1 1 d . .
Cu3 Cu 0.13027(18) 0.0653(2) 0.45597(4) 0.0477(5) Uani 1 1 d . .
Cu4 Cu 0.53529(18) 0.7676(2) 0.45600(4) 0.0488(5) Uani 1 1 d . .
C62 C -0.124(6) 0.441(6) 0.4596(10) 0.064(7) Uiso 0.50 1 d P 1
H62A H -0.1482 0.3945 0.4780 0.077 Uiso 0.50 1 calc PR 1
H62B H -0.1568 0.5074 0.4594 0.077 Uiso 0.50 1 calc PR 1
C63 C -0.192(3) 0.340(4) 0.4375(8) 0.065(6) Uiso 0.50 1 d P 1
H63A H -0.1658 0.2694 0.4384 0.078 Uiso 0.50 1 calc PR 1
H63B H -0.1655 0.3850 0.4190 0.078 Uiso 0.50 1 calc PR 1
C64 C -0.347(3) 0.276(3) 0.4418(7) 0.052(5) Uiso 0.50 1 d P 1
C65 C -0.427(4) 0.310(4) 0.4239(8) 0.071(7) Uiso 0.50 1 d P 1
H65 H -0.3870 0.3670 0.4081 0.085 Uiso 0.50 1 calc PR 1
C66 C -0.571(3) 0.256(3) 0.4306(7) 0.053(6) Uiso 0.50 1 d P 1
H66 H -0.6190 0.2875 0.4196 0.063 Uiso 0.50 1 calc PR 1
C67 C -0.556(4) 0.148(4) 0.4687(8) 0.057(7) Uiso 0.50 1 d P 1
H67 H -0.5985 0.1002 0.4854 0.068 Uiso 0.50 1 calc PR 1
C68 C -0.418(4) 0.190(4) 0.4652(8) 0.066(7) Uiso 0.50 1 d P 1
H68 H -0.3717 0.1628 0.4779 0.079 Uiso 0.50 1 calc PR 1
N6 N -0.638(2) 0.170(2) 0.4497(5) 0.023(3) Uiso 0.50 1 d P 1
C69 C -0.351(3) 0.372(3) 0.4704(7) 0.052(5) Uiso 0.50 1 d P 2
C70 C -0.193(4) 0.465(4) 0.4734(8) 0.065(6) Uiso 0.50 1 d P 2
H70A H -0.1681 0.5617 0.4718 0.078 Uiso 0.50 1 calc PR 2
H70B H -0.1647 0.4513 0.4921 0.078 Uiso 0.50 1 calc PR 2
C71 C -0.427(4) 0.259(4) 0.4878(8) 0.066(7) Uiso 0.50 1 d P 2
H71 H -0.3866 0.2387 0.5030 0.079 Uiso 0.50 1 calc PR 2
C72 C -0.418(4) 0.390(4) 0.4486(8) 0.071(7) Uiso 0.50 1 d P 2
H72 H -0.3718 0.4674 0.4368 0.085 Uiso 0.50 1 calc PR 2
C73 C -0.556(3) 0.295(3) 0.4435(8) 0.053(6) Uiso 0.50 1 d P 2
H73 H -0.5954 0.3024 0.4266 0.063 Uiso 0.50 1 calc PR 2
C74 C -0.570(4) 0.174(4) 0.4811(8) 0.057(7) Uiso 0.50 1 d P 2
H74 H -0.6213 0.0960 0.4925 0.068 Uiso 0.50 1 calc PR 2
C75 C -0.122(6) 0.435(6) 0.4526(10) 0.064(7) Uiso 0.50 1 d P 2
H75A H -0.1478 0.4524 0.4340 0.077 Uiso 0.50 1 calc PR 2
H75B H -0.1520 0.3363 0.4536 0.077 Uiso 0.50 1 calc PR 2
N7 N -0.635(2) 0.193(2) 0.4616(5) 0.023(3) Uiso 0.50 1 d P 2

loop_
_atom_site_aniso_label
_atom_site_aniso_U_11
_atom_site_aniso_U_22
_atom_site_aniso_U_33
_atom_site_aniso_U_23
_atom_site_aniso_U_13
_atom_site_aniso_U_12
C1 0.039(9) 0.054(10) 0.066(11) 0.014(9) -0.004(8) 0.019(8)
C2 0.043(9) 0.032(8) 0.045(9) 0.006(7) -0.008(7) 0.014(7)
C3 0.044(9) 0.056(10) 0.038(8) 0.000(7) 0.001(7) 0.025(8)
C4 0.064(12) 0.099(15) 0.058(11) 0.012(11) -0.006(9) 0.050(11)
C5 0.074(13) 0.106(15) 0.054(11) 0.032(11) 0.008(10) 0.051(12)
C6 0.060(11) 0.075(12) 0.040(9) 0.019(8) 0.007(8) 0.039(10)
C7 0.068(12) 0.052(10) 0.016(8) -0.002(7) 0.004(7) 0.017(9)
C8 0.058(11) 0.054(10) 0.056(11) 0.008(9) -0.002(10) 0.034(10)
C36 0.075(13) 0.031(9) 0.076(13) 0.025(8) 0.028(10) 0.012(9)
C33 0.040(10) 0.046(10) 0.104(16) 0.004(10) 0.010(10) 0.008(9)
C9 0.067(11) 0.054(10) 0.049(10) -0.003(8) 0.025(9) 0.034(9)
C37 0.056(11) 0.068(13) 0.071(12) 0.002(10) -0.005(9) 0.039(10)
C10 0.089(14) 0.051(11) 0.045(10) 0.008(9) 0.024(9) 0.030(10)
C26 0.043(9) 0.055(11) 0.066(12) 0.014(9) 0.010(8) 0.025(8)
C11 0.099(15) 0.062(12) 0.079(14) 0.010(11) 0.032(12) 0.045(11)
C21 0.029(9) 0.055(10) 0.071(12) 0.009(8) 0.011(8) 0.023(8)
C12 0.088(14) 0.064(12) 0.068(12) 0.005(10) 0.008(10) 0.052(11)
C13 0.071(11) 0.040(9) 0.046(9) 0.001(8) 0.000(8) 0.036(8)
C25 0.059(11) 0.042(9) 0.063(11) -0.005(8) -0.003(9) 0.026(8)
C14 0.034(9) 0.040(9) 0.058(10) -0.013(8) -0.013(7) 0.012(7)
C15 0.041(9) 0.073(13) 0.048(10) 0.012(10) 0.013(8) 0.026(9)
C30 0.054(10) 0.067(12) 0.040(10) -0.015(8) -0.008(8) 0.031(9)
C16 0.047(10) 0.072(12) 0.020(8) 0.001(8) -0.010(7) 0.017(9)
C29 0.075(13) 0.056(12) 0.065(12) -0.005(10) 0.000(10) 0.031(10)
C17 0.061(10) 0.060(10) 0.017(7) 0.002(7) 0.001(7) 0.030(9)
C18 0.054(11) 0.070(12) 0.061(11) 0.023(9) -0.001(9) 0.033(9)
C57 0.043(9) 0.034(8) 0.060(10) 0.000(8) 0.018(8) 0.013(7)
C58 0.054(11) 0.038(9) 0.065(11) -0.001(8) 0.000(8) 0.021(8)
C19 0.071(13) 0.071(12) 0.067(12) 0.019(10) 0.013(10) 0.035(11)
C56 0.070(11) 0.053(10) 0.031(9) 0.009(7) -0.007(8) 0.033(9)
C20 0.072(13) 0.099(15) 0.066(12) 0.015(11) -0.006(10) 0.061(12)
C22 0.034(9) 0.049(10) 0.061(11) -0.001(8) -0.004(8) 0.012(8)
C61 0.039(9) 0.048(9) 0.066(10) -0.036(8) -0.014(8) 0.028(8)
C60 0.050(10) 0.068(11) 0.048(10) -0.006(8) 0.003(8) 0.038(9)
C32 0.036(9) 0.033(9) 0.067(12) -0.024(9) -0.009(8) 0.007(7)
C24 0.045(10) 0.055(10) 0.033(9) -0.018(8) -0.022(8) 0.023(9)
C23 0.053(11) 0.032(8) 0.090(14) -0.001(9) -0.039(10) 0.019(8)
C46 0.029(9) 0.065(12) 0.072(12) 0.022(9) 0.016(8) 0.014(9)
C34 0.065(12) 0.097(16) 0.067(12) 0.020(11) 0.012(10) 0.052(12)
C52 0.049(10) 0.066(12) 0.051(10) 0.002(9) 0.012(8) 0.026(10)
C31 0.053(10) 0.064(12) 0.078(13) -0.024(11) 0.015(9) 0.033(10)
C28 0.071(12) 0.045(10) 0.095(15) 0.002(10) 0.027(11) 0.023(9)
C47 0.053(10) 0.039(9) 0.026(8) 0.011(7) 0.003(7) -0.005(8)
C54 0.064(13) 0.086(15) 0.093(15) -0.011(12) 0.010(12) 0.048(12)
C45 0.066(12) 0.063(11) 0.065(12) 0.005(9) 0.021(9) 0.045(10)
C42 0.082(14) 0.060(12) 0.085(14) 0.000(11) -0.013(11) 0.043(11)
C53 0.050(11) 0.064(12) 0.062(11) -0.007(9) 0.014(9) 0.024(9)
C59 0.025(8) 0.060(11) 0.093(14) -0.002(10) -0.004(9) 0.016(8)
C49 0.035(9) 0.058(12) 0.097(15) 0.013(10) 0.020(9) 0.016(9)
C51 0.054(12) 0.112(17) 0.070(14) 0.030(12) 0.019(10) 0.013(12)
C43 0.042(9) 0.075(12) 0.048(10) 0.009(9) -0.001(8) 0.027(9)
C55 0.084(13) 0.058(11) 0.044(10) -0.003(9) 0.017(9) 0.033(10)
C38 0.082(14) 0.051(11) 0.057(12) -0.014(9) 0.000(10) -0.006(10)
C44 0.069(12) 0.084(13) 0.036(9) -0.004(9) 0.030(8) 0.047(11)
C39 0.086(14) 0.056(12) 0.073(14) 0.001(10) 0.026(11) 0.000(11)
C40 0.060(12) 0.036(9) 0.065(12) 0.014(8) 0.008(10) 0.005(9)
C35 0.048(10) 0.044(10) 0.037(9) 0.008(7) 0.000(7) 0.002(8)
C27 0.080(13) 0.088(15) 0.060(12) -0.014(11) 0.019(10) 0.050(12)
C41 0.045(10) 0.063(12) 0.051(10) 0.019(9) 0.013(8) 0.020(9)
C48 0.076(14) 0.064(12) 0.082(14) 0.014(10) 0.009(11) 0.041(11)
C50 0.065(12) 0.077(13) 0.055(12) 0.006(10) -0.002(9) 0.004(10)
N1 0.041(8) 0.052(8) 0.040(8) 0.010(6) 0.018(6) 0.021(7)
N2 0.052(8) 0.049(8) 0.032(7) 0.011(6) -0.002(6) 0.024(7)
N3 0.066(9) 0.036(7) 0.037(7) 0.017(6) 0.006(6) 0.028(7)
N4 0.053(9) 0.048(8) 0.053(8) 0.007(7) 0.020(7) 0.025(7)
N5 0.077(9) 0.051(8) 0.033(7) -0.011(6) -0.007(7) 0.029(8)
O1 0.087(9) 0.069(8) 0.039(7) 0.009(6) -0.002(6) 0.045(7)
O2 0.073(8) 0.049(6) 0.041(6) 0.016(5) 0.003(6) 0.029(6)
O3 0.047(7) 0.031(6) 0.059(7) 0.008(5) 0.001(5) 0.013(5)
O4 0.063(7) 0.072(8) 0.049(7) -0.008(6) 0.023(6) 0.024(6)
O5 0.047(6) 0.057(7) 0.051(7) 0.010(6) 0.012(5) 0.023(6)
O6 0.054(7) 0.070(8) 0.053(7) -0.011(6) 0.015(6) 0.029(6)
O7 0.056(7) 0.094(9) 0.039(7) 0.006(6) 0.015(6) 0.038(7)
O8 0.066(8) 0.068(8) 0.037(6) 0.015(6) -0.011(6) 0.020(6)
O9 0.068(9) 0.141(14) 0.090(11) 0.043(10) 0.027(8) 0.062(10)
O10 0.071(7) 0.040(6) 0.046(6) -0.001(5) 0.000(5) 0.026(6)
O11 0.044(6) 0.065(7) 0.051(7) 0.000(5) -0.001(5) 0.026(6)
O12 0.142(14) 0.074(10) 0.110(12) 0.031(9) 0.047(10) 0.072(10)
O13 0.054(7) 0.067(7) 0.058(7) 0.022(6) 0.010(6) 0.032(6)
O14 0.064(8) 0.082(9) 0.041(6) 0.027(6) 0.023(6) 0.031(7)
O15 0.076(8) 0.064(8) 0.045(7) 0.028(6) 0.028(6) 0.030(7)
O16 0.067(8) 0.047(7) 0.061(7) -0.001(6) 0.014(6) 0.023(6)
O17 0.040(6) 0.083(9) 0.073(8) 0.025(7) -0.002(6) 0.022(7)
Cu1 0.0492(12) 0.0432(11) 0.0412(11) 0.0028(9) -0.0039(9) 0.0159(10)
Cu2 0.0437(11) 0.0508(12) 0.0417(11) -0.0047(9) 0.0024(9) 0.0175(10)
Cu3 0.0431(11) 0.0524(12) 0.0442(11) 0.0092(9) 0.0000(9) 0.0213(10)
Cu4 0.0441(11) 0.0511(12) 0.0496(11) -0.0032(9) 0.0004(10) 0.0226(10)

loop_
_atom_type_symbol
_atom_type_description
_atom_type_scat_dispersion_real
_atom_type_scat_dispersion_imag
_atom_type_scat_source
C C 0.0033 0.0016 'International Tables Vol C Tables 4.2.6.8 and 6.1.1.4'
H H 0.0000 0.0000 'International Tables Vol C Tables 4.2.6.8 and 6.1.1.4'
N N 0.0061 0.0033 'International Tables Vol C Tables 4.2.6.8 and 6.1.1.4'
O O 0.0106 0.0060 'International Tables Vol C Tables 4.2.6.8 and 6.1.1.4'
Cu Cu 0.3201 1.2651 'International Tables Vol C Tables 4.2.6.8 and 6.1.1.4'
H H 0.0000 0.0000 'International Tables Vol C Tables 4.2.6.8 and 6.1.1.4'

loop_
_geom_angle_atom_site_label_1
_geom_angle_atom_site_label_2
_geom_angle_atom_site_label_3
_geom_angle
_geom_angle_site_symmetry_1
_geom_angle_site_symmetry_3
C2 C1 C6 121.8(14) . .
C2 C1 C7 119.1(14) . .
C6 C1 C7 119.1(14) . .
C1 C2 C3 121.1(14) . .
C1 C2 H2 119.4 . .
C3 C2 H2 119.4 . .
C2 C3 C4 116.7(14) . .
C2 C3 C8 122.6(14) . .
C4 C3 C8 120.7(14) . .
C5 C4 C3 121.7(16) . .
C5 C4 H4 119.2 . .
C3 C4 H4 119.2 . .
C4 C5 C6 121.0(17) . .
C4 C5 H5 119.5 . .
C6 C5 H5 119.5 . .
C5 C6 C1 117.4(15) . .
C5 C6 H6 121.3 . .
C1 C6 H6 121.3 . .
O3 C7 O2 124.9(16) . .
O3 C7 C1 118.7(14) . .
O2 C7 C1 116.3(15) . .
O14 C8 O13 125.6(16) . .
O14 C8 C3 121.0(15) . .
O13 C8 C3 113.4(14) . .
C37 C36 C35 118.6(16) . .
C37 C36 H36 120.7 . .
C35 C36 H36 120.7 . .
N1 C33 C34 124.0(17) . .
N1 C33 H33 118.0 . .
C34 C33 H33 118.0 . .
C10 C9 C14 117.5(14) . .
C10 C9 C16 121.1(14) . .
C14 C9 C16 121.4(15) . .
N1 C37 C36 124.9(17) . .
N1 C37 H37 117.5 . .
C36 C37 H37 117.5 . .
C11 C10 C9 120.6(16) . .
C11 C10 H10 119.7 . .
C9 C10 H10 119.7 . .
C27 C26 C25 118.8(16) . .
C27 C26 C31 121.8(16) . .
C25 C26 C31 119.1(15) . .
C10 C11 C12 121.0(17) . .
C10 C11 H11 119.5 . .
C12 C11 H11 119.5 . .
C22 C21 C20 119.6(16) . .
C22 C21 C23 120.5(14) . .
C20 C21 C23 119.8(15) . .
C11 C12 C13 120.0(16) . .
C11 C12 H12 120.0 . .
C13 C12 H12 120.0 . .
C14 C13 C12 117.7(15) . .
C14 C13 C15 122.1(14) . .
C12 C13 C15 120.0(15) . .
C30 C25 C26 119.4(16) . .
C30 C25 H25 120.3 . .
C26 C25 H25 120.3 . .
C13 C14 C9 122.9(15) . .
C13 C14 H14 118.6 . .
C9 C14 H14 118.6 . .
O15 C15 O16 125.4(15) . .
O15 C15 C13 120.8(16) . .
O16 C15 C13 113.6(14) . .
C29 C30 C25 121.5(16) . .
C29 C30 C32 119.1(15) . .
C25 C30 C32 119.3(16) . .
O6 C16 O5 124.0(16) . .
O6 C16 C9 117.5(15) . .
O5 C16 C9 118.4(14) . .
C28 C29 C30 119.5(18) . .
C28 C29 H29 120.3 . .
C30 C29 H29 120.3 . .
C22 C17 C18 120.1(15) . .
C22 C17 C24 120.9(14) . .
C18 C17 C24 119.1(13) . .
C19 C18 C17 118.1(16) . .
C19 C18 H18 120.9 . .
C17 C18 H18 120.9 . .
N5 C57 C58 123.0(14) . .
N5 C57 H57 118.5 . .
C58 C57 H57 118.5 . .
C59 C58 C57 121.8(15) . .
C59 C58 H58 119.1 . .
C57 C58 H58 119.1 . .
C18 C19 C20 120.9(17) . .
C18 C19 H19 119.6 . .
C20 C19 H19 119.6 . .
C55 C56 C52 118.0(16) . .
C55 C56 H56 121.0 . .
C52 C56 H56 121.0 . .
C21 C20 C19 118.9(16) . .
C21 C20 H20 120.6 . .
C19 C20 H20 120.6 . .
C21 C22 C17 122.4(16) . .
C21 C22 H22 118.8 . .
C17 C22 H22 118.8 . .
N5 C61 C60 121.5(13) . .
N5 C61 H61 119.2 . .
C60 C61 H61 119.2 . .
C59 C60 C61 123.3(14) . .
C59 C60 H60 118.4 . .
C61 C60 H60 118.4 . .
O4 C32 O1 129.2(15) . .
O4 C32 C30 114.9(15) . .
O1 C32 C30 115.9(16) . .
O7 C24 O8 131.1(15) . .
O7 C24 C17 116.5(15) . .
O8 C24 C17 112.5(14) . .
O9 C23 O10 124.5(18) . .
O9 C23 C21 119.3(14) . .
O10 C23 C21 116.2(17) . .
C45 C46 C47 118.5(15) . .
C45 C46 H46 120.7 . .
C47 C46 H46 120.7 . .
C35 C34 C33 119.7(17) . .
C35 C34 H34 120.2 . .
C33 C34 H34 120.1 . .
C53 C52 C56 117.3(17) . .
C53 C52 C51 122.5(18) . .
C56 C52 C51 119.9(17) . .
O12 C31 O11 124.3(18) . .
O12 C31 C26 120.6(15) . .
O11 C31 C26 115.1(17) . .
C29 C28 C27 119.2(17) . .
C29 C28 H28 120.4 . .
C27 C28 H28 120.4 . .
C48 C47 C46 116.4(15) . .
C48 C47 C50 122.3(18) . .
C46 C47 C50 121.1(17) . .
N4 C54 C53 128(2) . .
N4 C54 H54 116.1 . .
C53 C54 H54 116.1 . .
N3 C45 C46 125.2(16) . .
N3 C45 H45 117.4 . .
C46 C45 H45 117.4 . .
C41 C42 N2 125.0(19) . .
C41 C42 H42 117.5 . .
N2 C42 H42 117.5 . .
C52 C53 C54 118.9(18) . .
C52 C53 H53 120.5 . .
C54 C53 H53 120.5 . .
C60 C59 C58 114.9(14) . .
C60 C59 C75 128(2) . .
C58 C59 C75 117(2) . .
C60 C59 C62 117(2) . .
C58 C59 C62 128(2) . .
C75 C59 C62 13(3) . .
N3 C49 C48 124.6(17) . .
N3 C49 H49 117.7 . .
C48 C49 H49 117.7 . .
C50 C51 C52 110.4(16) . .
C50 C51 H51A 109.6 . .
C52 C51 H51A 109.6 . .
C50 C51 H51B 109.6 . .
C52 C51 H51B 109.6 . .
H51A C51 H51B 108.1 . .
N2 C43 C44 124.6(16) . .
N2 C43 H43 117.7 . .
C44 C43 H43 117.7 . .
N4 C55 C56 126.1(17) . .
N4 C55 H55 117.0 . .
C56 C55 H55 117.0 . .
C35 C38 C39 111.5(15) . .
C35 C38 H38A 109.3 . .
C39 C38 H38A 109.3 . .
C35 C38 H38B 109.3 . .
C39 C38 H38B 109.3 . .
H38A C38 H38B 108.0 . .
C43 C44 C40 119.5(16) . .
C43 C44 H44 120.2 . .
C40 C44 H44 120.2 . .
C40 C39 C38 110.0(17) . .
C40 C39 H39A 109.7 . .
C38 C39 H39A 109.7 . .
C40 C39 H39B 109.7 . .
C38 C39 H39B 109.6 . .
H39A C39 H39B 108.2 . .
C41 C40 C44 117.4(17) . .
C41 C40 C39 122.4(18) . .
C44 C40 C39 119.9(17) . .
C34 C35 C36 116.6(15) . .
C34 C35 C38 121.7(18) . .
C36 C35 C38 121.6(17) . .
C26 C27 C28 121.6(17) . .
C26 C27 H27 119.2 . .
C28 C27 H27 119.2 . .
C40 C41 C42 120.3(18) . .
C40 C41 H41 119.8 . .
C42 C41 H41 119.8 . .
C47 C48 C49 120.0(17) . .
C47 C48 H48 120.0 . .
C49 C48 H48 120.0 . .
C47 C50 C51 113.1(16) . .
C47 C50 H50A 109.0 . .
C51 C50 H50A 109.0 . .
C47 C50 H50B 109.0 . .
C51 C50 H50B 109.0 . .
H50A C50 H50B 107.8 . .
C33 N1 C37 116.1(15) . .
C33 N1 Cu1 121.1(11) . .
C37 N1 Cu1 121.7(11) . .
C42 N2 C43 113.1(15) . .
C42 N2 Cu3 123.4(12) . .
C43 N2 Cu3 123.2(12) . .
C49 N3 C45 115.0(14) . .
C49 N3 Cu2 121.4(11) . .
C45 N3 Cu2 122.3(10) . .
C54 N4 C55 111.7(17) . .
C54 N4 Cu3 124.9(13) . 3_664
C55 N4 Cu3 122.8(13) . 3_664
C61 N5 C57 115.5(13) . .
C61 N5 Cu4 122.4(10) . .
C57 N5 Cu4 122.1(11) . .
C32 O1 Cu1 119.7(11) . .
C7 O2 Cu2 135.0(12) . .
C7 O3 Cu1 114.9(10) . .
C32 O4 Cu2 125.0(11) . .
C16 O5 Cu2 114.1(10) . .
C16 O6 Cu1 135.6(12) . .
C24 O7 Cu2 118.6(11) . .
C24 O8 Cu1 124.1(10) . .
C23 O10 Cu4 106.4(11) . 3_564
C31 O11 Cu4 106.1(11) . .
C8 O13 Cu3 124.0(10) . 1_655
C15 O16 Cu3 123.9(10) . 3_654
Cu4 O17 H17A 129(10) . .
Cu4 O17 H17B 139(10) . .
H17A O17 H17B 89(6) . .
O3 Cu1 O8 174.3(5) . .
O3 Cu1 O1 90.4(4) . .
O8 Cu1 O1 87.3(5) . .
O3 Cu1 N1 97.1(5) . .
O8 Cu1 N1 88.6(5) . .
O1 Cu1 N1 113.2(5) . .
O3 Cu1 O6 86.3(5) . .
O8 Cu1 O6 93.6(5) . .
O1 Cu1 O6 154.5(5) . .
N1 Cu1 O6 92.3(5) . .
O3 Cu1 Cu2 93.9(3) . .
O8 Cu1 Cu2 80.7(3) . .
O1 Cu1 Cu2 83.4(4) . .
N1 Cu1 Cu2 159.8(4) . .
O6 Cu1 Cu2 71.5(3) . .
O4 Cu2 O5 175.4(5) . .
O4 Cu2 O7 87.1(5) . .
O5 Cu2 O7 90.4(5) . .
O4 Cu2 N3 88.4(5) . .
O5 Cu2 N3 96.1(5) . .
O7 Cu2 N3 112.2(5) . .
O4 Cu2 O2 94.4(5) . .
O5 Cu2 O2 86.3(4) . .
O7 Cu2 O2 154.8(5) . .
N3 Cu2 O2 93.0(5) . .
O4 Cu2 Cu1 81.2(4) . .
O5 Cu2 Cu1 94.7(3) . .
O7 Cu2 Cu1 84.1(4) . .
N3 Cu2 Cu1 160.3(4) . .
O2 Cu2 Cu1 71.4(3) . .
O16 Cu3 O13 178.9(5) 2_545 1_455
O16 Cu3 N4 88.7(5) 2_545 2_655
O13 Cu3 N4 91.3(5) 1_455 2_655
O16 Cu3 N2 92.1(5) 2_545 .
O13 Cu3 N2 87.7(5) 1_455 .
N4 Cu3 N2 165.8(5) 2_655 .
O16 Cu3 N6 94.8(6) 2_545 1_655
O13 Cu3 N6 86.3(6) 1_455 1_655
N4 Cu3 N6 104.0(7) 2_655 1_655
N2 Cu3 N6 90.1(7) . 1_655
O16 Cu3 N7 86.3(6) 2_545 1_655
O13 Cu3 N7 94.8(6) 1_455 1_655
N4 Cu3 N7 91.0(7) 2_655 1_655
N2 Cu3 N7 103.2(7) . 1_655
N6 Cu3 N7 15.4(6) 1_655 1_655
O11 Cu4 O10 174.6(4) . 2_665
O11 Cu4 O17 86.7(5) . .
O10 Cu4 O17 87.9(5) 2_665 .
O11 Cu4 N5 93.1(5) . .
O10 Cu4 N5 92.2(5) 2_665 .
O17 Cu4 N5 179.6(7) . .
C63 C62 C59 111(3) . .
C63 C62 H62A 109.5 . .
C59 C62 H62A 109.5 . .
C63 C62 H62B 109.5 . .
C59 C62 H62B 109.5 . .
H62A C62 H62B 108.1 . .
C62 C63 C64 107(3) . .
C62 C63 H63A 110.2 . .
C64 C63 H63A 110.2 . .
C62 C63 H63B 110.3 . .
C64 C63 H63B 110.2 . .
H63A C63 H63B 108.5 . .
C68 C64 C65 116(3) . .
C68 C64 C63 123(3) . .
C65 C64 C63 121(3) . .
C64 C65 C66 118(3) . .
C64 C65 H65 120.8 . .
C66 C65 H65 120.8 . .
N6 C66 C65 126(3) . .
N6 C66 H66 116.8 . .
C65 C66 H66 116.8 . .
C68 C67 N6 126(3) . .
C68 C67 H67 117.1 . .
N6 C67 H67 117.1 . .
C67 C68 C64 118(3) . .
C67 C68 H68 120.9 . .
C64 C68 H68 120.9 . .
C66 N6 C67 114(3) . .
C66 N6 Cu3 126(2) . 1_455
C67 N6 Cu3 120(2) . 1_455
C72 C69 C71 117(3) . .
C72 C69 C70 120(3) . .
C71 C69 C70 122(3) . .
C75 C70 C69 112(3) . .
C75 C70 H70A 109.3 . .
C69 C70 H70A 109.3 . .
C75 C70 H70B 109.3 . .
C69 C70 H70B 109.3 . .
H70A C70 H70B 108.0 . .
C69 C71 C74 116(3) . .
C69 C71 H71 121.8 . .
C74 C71 H71 121.8 . .
C69 C72 C73 120(4) . .
C69 C72 H72 119.8 . .
C73 C72 H72 119.8 . .
N7 C73 C72 123(3) . .
N7 C73 H73 118.5 . .
C72 C73 H73 118.5 . .
N7 C74 C71 127(3) . .
N7 C74 H74 116.7 . .
C71 C74 H74 116.7 . .
C70 C75 C59 114(4) . .
C70 C75 H75A 108.8 . .
C59 C75 H75A 108.8 . .
C70 C75 H75B 108.8 . .
C59 C75 H75B 108.8 . .
H75A C75 H75B 107.7 . .
C74 N7 C73 115(3) . .
C74 N7 Cu3 124(2) . 1_455
C73 N7 Cu3 121(2) . 1_455

loop_
_geom_bond_atom_site_label_1
_geom_bond_atom_site_label_2
_geom_bond_distance
_geom_bond_site_symmetry_2
C1 C2 1.36(2) .
C1 C6 1.39(2) .
C1 C7 1.50(2) .
C2 C3 1.39(2) .
C2 H2 0.9300 .
C3 C4 1.40(2) .
C3 C8 1.51(2) .
C4 C5 1.37(2) .
C4 H4 0.9300 .
C5 C6 1.38(2) .
C5 H5 0.9300 .
C6 H6 0.9300 .
C7 O3 1.236(18) .
C7 O2 1.247(17) .
C8 O14 1.186(19) .
C8 O13 1.298(19) .
C36 C37 1.37(2) .
C36 C35 1.42(2) .
C36 H36 0.9300 .
C33 N1 1.30(2) .
C33 C34 1.42(2) .
C33 H33 0.9300 .
C9 C10 1.38(2) .
C9 C14 1.40(2) .
C9 C16 1.47(2) .
C37 N1 1.33(2) .
C37 H37 0.9300 .
C10 C11 1.36(2) .
C10 H10 0.9300 .
C26 C27 1.35(2) .
C26 C25 1.40(2) .
C26 C31 1.52(2) .
C11 C12 1.38(2) .
C11 H11 0.9300 .
C21 C22 1.34(2) .
C21 C20 1.36(2) .
C21 C23 1.53(2) .
C12 C13 1.39(2) .
C12 H12 0.9300 .
C13 C14 1.37(2) .
C13 C15 1.50(2) .
C25 C30 1.39(2) .
C25 H25 0.9300 .
C14 H14 0.9300 .
C15 O15 1.213(19) .
C15 O16 1.31(2) .
C30 C29 1.37(2) .
C30 C32 1.57(2) .
C16 O6 1.256(18) .
C16 O5 1.274(19) .
C29 C28 1.37(2) .
C29 H29 0.9300 .
C17 C22 1.36(2) .
C17 C18 1.39(2) .
C17 C24 1.58(2) .
C18 C19 1.35(2) .
C18 H18 0.9300 .
C57 N5 1.350(19) .
C57 C58 1.40(2) .
C57 H57 0.9300 .
C58 C59 1.36(2) .
C58 H58 0.9300 .
C19 C20 1.43(2) .
C19 H19 0.9300 .
C56 C55 1.35(2) .
C56 C52 1.39(2) .
C56 H56 0.9300 .
C20 H20 0.9300 .
C22 H22 0.9300 .
C61 N5 1.351(18) .
C61 C60 1.40(2) .
C61 H61 0.9300 .
C60 C59 1.35(2) .
C60 H60 0.9300 .
C32 O4 1.230(19) .
C32 O1 1.239(19) .
C24 O7 1.194(18) .
C24 O8 1.258(18) .
C23 O9 1.21(2) .
C23 O10 1.303(18) .
C46 C45 1.37(2) .
C46 C47 1.39(2) .
C46 H46 0.9300 .
C34 C35 1.35(2) .
C34 H34 0.9300 .
C52 C53 1.34(2) .
C52 C51 1.54(3) .
C31 O12 1.19(2) .
C31 O11 1.302(18) .
C28 C27 1.42(2) .
C28 H28 0.9300 .
C47 C48 1.35(2) .
C47 C50 1.50(2) .
C54 N4 1.31(2) .
C54 C53 1.34(3) .
C54 H54 0.9300 .
C45 N3 1.331(19) .
C45 H45 0.9300 .
C42 C41 1.34(2) .
C42 N2 1.34(2) .
C42 H42 0.9300 .
C53 H53 0.9300 .
C59 C75 1.53(6) .
C59 C62 1.55(6) .
C49 N3 1.29(2) .
C49 C48 1.39(2) .
C49 H49 0.9300 .
C51 C50 1.51(3) .
C51 H51A 0.9700 .
C51 H51B 0.9700 .
C43 N2 1.35(2) .
C43 C44 1.35(2) .
C43 H43 0.9300 .
C55 N4 1.35(2) .
C55 H55 0.9300 .
C38 C35 1.48(2) .
C38 C39 1.55(3) .
C38 H38A 0.9700 .
C38 H38B 0.9700 .
C44 C40 1.36(2) .
C44 H44 0.9300 .
C39 C40 1.52(3) .
C39 H39A 0.9700 .
C39 H39B 0.9700 .
C40 C41 1.34(2) .
C27 H27 0.9300 .
C41 H41 0.9300 .
C48 H48 0.9300 .
C50 H50A 0.9700 .
C50 H50B 0.9700 .
N1 Cu1 2.088(12) .
N2 Cu3 2.035(13) .
N3 Cu2 2.085(12) .
N4 Cu3 2.009(15) 3_664
N5 Cu4 1.958(14) .
O1 Cu1 1.986(12) .
O2 Cu2 2.101(11) .
O3 Cu1 1.953(11) .
O4 Cu2 1.948(11) .
O5 Cu2 1.954(11) .
O6 Cu1 2.097(11) .
O7 Cu2 2.003(12) .
O8 Cu1 1.959(11) .
O10 Cu4 1.938(11) 3_564
O11 Cu4 1.932(11) .
O13 Cu3 1.947(11) 1_655
O16 Cu3 1.931(11) 3_654
O17 Cu4 1.954(10) .
O17 H17A 0.87(5) .
O17 H17B 0.86(5) .
Cu1 Cu2 2.739(4) .
Cu3 O16 1.931(11) 2_545
Cu3 O13 1.947(11) 1_455
Cu3 N4 2.010(15) 2_655
Cu3 N6 2.25(2) 1_655
Cu3 N7 2.28(2) 1_655
Cu4 O10 1.938(11) 2_665
C62 C63 1.43(6) .
C62 H62A 0.9700 .
C62 H62B 0.9700 .
C63 C64 1.52(4) .
C63 H63A 0.9700 .
C63 H63B 0.9700 .
C64 C68 1.41(5) .
C64 C65 1.40(5) .
C65 C66 1.43(5) .
C65 H65 0.9300 .
C66 N6 1.25(4) .
C66 H66 0.9300 .
C67 C68 1.38(5) .
C67 N6 1.38(4) .
C67 H67 0.9300 .
C68 H68 0.9300 .
N6 Cu3 2.25(2) 1_455
C69 C72 1.34(5) .
C69 C71 1.38(4) .
C69 C70 1.54(5) .
C70 C75 1.40(6) .
C70 H70A 0.9700 .
C70 H70B 0.9700 .
C71 C74 1.42(5) .
C71 H71 0.9300 .
C72 C73 1.37(5) .
C72 H72 0.9300 .
C73 N7 1.34(4) .
C73 H73 0.9300 .
C74 N7 1.24(4) .
C74 H74 0.9300 .
C75 H75A 0.9700 .
C75 H75B 0.9700 .
N7 Cu3 2.28(2) 1_455
